data_7121758
loop_
_publ_author_name
'Vlahopoulou, G.'
'M\"oller, S'
'Haak, J.'
'Hasche, P.'
'Drexler, H.-J.'
'Heller, D.'
'Beweries, T.'

_publ_section_title
;
 Synthesis of Rh(iii) thiophosphinito pincer hydrido complexes by
 base-free C-H bond activation at room temperature.
;
_journal_issue 49
_journal_name_full 'Chemical communications (Cambridge, England)'
_journal_page_first 6292
_journal_page_last 6295
_journal_paper_doi 10.1039/c8cc03913e
_journal_volume 54
_journal_year 2018
_chemical_formula_sum 'C34 H56 Cl2 O2 P2 Rh2'
_chemical_formula_weight 835.44
_space_group_crystal_system orthorhombic
_space_group_IT_number 61
_space_group_name_Hall '-P 2ac 2ab'
_space_group_name_H-M_alt 'P b c a'
_symmetry_space_group_name_Hall '-P 2ac 2ab'
_symmetry_space_group_name_H-M 'P b c a'
_atom_sites_solution_hydrogens geom
_audit_creation_method SHELXL-2014
_audit_update_record
;
2018-04-17 deposited with the CCDC.
2018-05-25 downloaded from the CCDC.
;
_cell_angle_alpha 90
_cell_angle_beta 90
_cell_angle_gamma 90
_cell_formula_units_Z 8
_cell_length_a 16.0812(7)
_cell_length_b 15.1354(7)
_cell_length_c 29.4358(13)
_cell_measurement_reflns_used 9917
_cell_measurement_temperature 150(2)
_cell_measurement_theta_max 29.86
_cell_measurement_theta_min 2.31
_cell_volume 7164.5(6)
_computing_cell_refinement 'SAINT (Bruker, 2013)'
_computing_data_collection 'APEX2 (Bruker, 2014)'
_computing_data_reduction 'SAINT (Bruker, 2013)'
_computing_molecular_graphics 'Bruker SHELXTL'
_computing_publication_material 'Bruker SHELXTL'
_computing_structure_refinement 'SHELXL-2014 (Sheldrick 2014)'
_computing_structure_solution 'SHELXS-97 (Sheldrick 2008)'
_diffrn_ambient_temperature 150(2)
_diffrn_measured_fraction_theta_full 1.000
_diffrn_measured_fraction_theta_max 1.000
_diffrn_measurement_device_type 'Bruker APEX-II CCD'
_diffrn_measurement_method '\f and \w scans'
_diffrn_radiation_type MoK\a
_diffrn_radiation_wavelength 0.71073
_diffrn_reflns_av_R_equivalents 0.0529
_diffrn_reflns_av_unetI/netI 0.0296
_diffrn_reflns_Laue_measured_fraction_full 1.000
_diffrn_reflns_Laue_measured_fraction_max 1.000
_diffrn_reflns_limit_h_max 21
_diffrn_reflns_limit_h_min -21
_diffrn_reflns_limit_k_max 19
_diffrn_reflns_limit_k_min -19
_diffrn_reflns_limit_l_max 38
_diffrn_reflns_limit_l_min -38
_diffrn_reflns_number 68470
_diffrn_reflns_point_group_measured_fraction_full 1.000
_diffrn_reflns_point_group_measured_fraction_max 1.000
_diffrn_reflns_theta_full 25.242
_diffrn_reflns_theta_max 27.996
_diffrn_reflns_theta_min 1.384
_exptl_absorpt_coefficient_mu 1.189
_exptl_absorpt_correction_T_max 0.86
_exptl_absorpt_correction_T_min 0.69
_exptl_absorpt_correction_type multi-scan
_exptl_absorpt_process_details 'SADABS (Bruker, 2014)'
_exptl_crystal_colour yellow
_exptl_crystal_density_diffrn 1.549
_exptl_crystal_description prism
_exptl_crystal_F_000 3440
_exptl_crystal_size_max 0.331
_exptl_crystal_size_mid 0.145
_exptl_crystal_size_min 0.130
_refine_diff_density_max 1.170
_refine_diff_density_min -0.850
_refine_diff_density_rms 0.092
_refine_ls_extinction_method none
_refine_ls_goodness_of_fit_ref 1.037
_refine_ls_hydrogen_treatment constr
_refine_ls_matrix_type full
_refine_ls_number_parameters 387
_refine_ls_number_reflns 8637
_refine_ls_number_restraints 0
_refine_ls_restrained_S_all 1.037
_refine_ls_R_factor_all 0.0467
_refine_ls_R_factor_gt 0.0327
_refine_ls_shift/su_max 0.002
_refine_ls_shift/su_mean 0.000
_refine_ls_structure_factor_coef Fsqd
_refine_ls_weighting_details 'w=1/[\s^2^(Fo^2^)+(0.0352P)^2^+9.6888P] where P=(Fo^2^+2Fc^2^)/3'
_refine_ls_weighting_scheme calc
_refine_ls_wR_factor_gt 0.0744
_refine_ls_wR_factor_ref 0.0826
_reflns_Friedel_coverage 0.000
_reflns_number_gt 6882
_reflns_number_total 8637
_reflns_threshold_expression 'I > 2\s(I)'
_cod_data_source_file c8cc03913e2.cif
_cod_data_source_block ax1481absn
_cod_depositor_comments 'Adding full bibliography for 7121756--7121760.cif.'
_cod_database_code 7121758
_shelx_space_group_comment
;
The symmetry employed for this shelxl refinement is uniquely defined
by the following loop, which should always be used as a source of
symmetry information in preference to the above space-group names.
They are only intended as comments.
;
_shelx_estimated_absorpt_t_min 0.694
_shelx_estimated_absorpt_t_max 0.861
_shelxl_version_number 2014-3

loop_
_space_group_symop_operation_xyz
'x, y, z'
'x+1/2, -y+1/2, -z'
'-x, y+1/2, -z+1/2'
'-x+1/2, -y, z+1/2'
'-x, -y, -z'
'-x-1/2, y-1/2, z'
'x, -y-1/2, z-1/2'
'x-1/2, y, -z-1/2'

loop_
_atom_site_label
_atom_site_type_symbol
_atom_site_fract_x
_atom_site_fract_y
_atom_site_fract_z
_atom_site_U_iso_or_equiv
_atom_site_adp_type
_atom_site_occupancy
_atom_site_site_symmetry_order
_atom_site_calc_flag
_atom_site_refinement_flags_posn
_atom_site_refinement_flags_adp
Rh1 Rh 0.11500(2) 0.45419(2) 0.19605(2) 0.02138(6) Uani 1 1 d . .
Rh2 Rh 0.62409(2) 0.29734(2) 0.09420(2) 0.01796(6) Uani 1 1 d . .
Cl1 Cl -0.02595(5) 0.49097(6) 0.20435(3) 0.03688(18) Uani 1 1 d . .
Cl2 Cl 0.66121(4) 0.44406(5) 0.07534(3) 0.02705(15) Uani 1 1 d . .
P1 P 0.08002(4) 0.34793(5) 0.14595(2) 0.02105(15) Uani 1 1 d . .
P2 P 0.48770(4) 0.33176(5) 0.09005(2) 0.01744(14) Uani 1 1 d . .
O1 O 0.15172(12) 0.27053(13) 0.14013(6) 0.0222(4) Uani 1 1 d . .
O2 O 0.43092(11) 0.24153(13) 0.08647(7) 0.0214(4) Uani 1 1 d . .
C1 C 0.20514(16) 0.24722(18) 0.10539(9) 0.0189(5) Uani 1 1 d . .
C2 C 0.28918(16) 0.26125(17) 0.11248(9) 0.0190(5) Uani 1 1 d . .
H2 H 0.3079 0.2902 0.1392 0.023 Uiso 1 1 calc R U
C3 C 0.34580(16) 0.23249(18) 0.08002(9) 0.0188(5) Uani 1 1 d . .
C4 C 0.31910(18) 0.18789(19) 0.04167(10) 0.0246(6) Uani 1 1 d . .
H4 H 0.3581 0.1676 0.0198 0.030 Uiso 1 1 calc R U
C5 C 0.23458(18) 0.1730(2) 0.03550(10) 0.0263(6) Uani 1 1 d . .
H5 H 0.2158 0.1421 0.0093 0.032 Uiso 1 1 calc R U
C6 C 0.17729(17) 0.2030(2) 0.06727(10) 0.0247(6) Uani 1 1 d . .
H6 H 0.1195 0.1932 0.0628 0.030 Uiso 1 1 calc R U
C7 C 0.0547(2) 0.3849(2) 0.08800(11) 0.0313(7) Uani 1 1 d . .
H7 H 0.0525 0.3317 0.0679 0.038 Uiso 1 1 calc R U
C8 C 0.1210(2) 0.4468(3) 0.06970(12) 0.0436(9) Uani 1 1 d . .
H8A H 0.1062 0.4652 0.0388 0.065 Uiso 1 1 calc R U
H8B H 0.1747 0.4162 0.0691 0.065 Uiso 1 1 calc R U
H8C H 0.1250 0.4989 0.0893 0.065 Uiso 1 1 calc R U
C9 C -0.0305(2) 0.4301(3) 0.08673(13) 0.0445(9) Uani 1 1 d . .
H9A H -0.0299 0.4820 0.1066 0.067 Uiso 1 1 calc R U
H9B H -0.0732 0.3886 0.0972 0.067 Uiso 1 1 calc R U
H9C H -0.0430 0.4485 0.0556 0.067 Uiso 1 1 calc R U
C10 C -0.00607(18) 0.2771(2) 0.16414(11) 0.0304(7) Uani 1 1 d . .
H10 H -0.0550 0.3162 0.1702 0.036 Uiso 1 1 calc R U
C11 C -0.0323(2) 0.2095(2) 0.12873(13) 0.0393(8) Uani 1 1 d . .
H11A H 0.0157 0.1733 0.1202 0.059 Uiso 1 1 calc R U
H11B H -0.0537 0.2401 0.1018 0.059 Uiso 1 1 calc R U
H11C H -0.0760 0.1715 0.1414 0.059 Uiso 1 1 calc R U
C12 C 0.0175(2) 0.2332(2) 0.20881(12) 0.0428(9) Uani 1 1 d . .
H12A H -0.0305 0.2009 0.2208 0.064 Uiso 1 1 calc R U
H12B H 0.0346 0.2785 0.2307 0.064 Uiso 1 1 calc R U
H12C H 0.0635 0.1920 0.2037 0.064 Uiso 1 1 calc R U
C13 C 0.45778(17) 0.40055(19) 0.04153(10) 0.0232(6) Uani 1 1 d . .
H13 H 0.4956 0.4530 0.0423 0.028 Uiso 1 1 calc R U
C14 C 0.4786(2) 0.3512(2) -0.00232(10) 0.0333(7) Uani 1 1 d . .
H14A H 0.4415 0.3002 -0.0055 0.050 Uiso 1 1 calc R U
H14B H 0.5364 0.3310 -0.0012 0.050 Uiso 1 1 calc R U
H14C H 0.4711 0.3909 -0.0283 0.050 Uiso 1 1 calc R U
C15 C 0.36941(19) 0.4376(2) 0.04106(11) 0.0286(6) Uani 1 1 d . .
H15A H 0.3621 0.4753 0.0143 0.043 Uiso 1 1 calc R U
H15B H 0.3601 0.4725 0.0686 0.043 Uiso 1 1 calc R U
H15C H 0.3294 0.3888 0.0400 0.043 Uiso 1 1 calc R U
C16 C 0.44875(17) 0.3907(2) 0.14010(10) 0.0237(6) Uani 1 1 d . .
H16 H 0.3875 0.3994 0.1363 0.028 Uiso 1 1 calc R U
C17 C 0.4892(2) 0.4814(2) 0.14400(12) 0.0343(7) Uani 1 1 d . .
H17A H 0.4696 0.5107 0.1717 0.051 Uiso 1 1 calc R U
H17B H 0.4743 0.5172 0.1175 0.051 Uiso 1 1 calc R U
H17C H 0.5498 0.4747 0.1454 0.051 Uiso 1 1 calc R U
C18 C 0.4628(2) 0.3362(3) 0.18313(10) 0.0360(8) Uani 1 1 d . .
H18A H 0.5226 0.3275 0.1878 0.054 Uiso 1 1 calc R U
H18B H 0.4355 0.2786 0.1799 0.054 Uiso 1 1 calc R U
H18C H 0.4393 0.3675 0.2093 0.054 Uiso 1 1 calc R U
C19 C 0.23407(18) 0.4017(2) 0.21017(10) 0.0284(7) Uani 1 1 d . .
H19 H 0.2398 0.3375 0.2028 0.034 Uiso 1 1 calc R U
C20 C 0.23835(18) 0.4572(2) 0.17223(11) 0.0280(6) Uani 1 1 d . .
H20 H 0.2463 0.4247 0.1430 0.034 Uiso 1 1 calc R U
C21 C 0.2695(2) 0.5519(2) 0.17072(13) 0.0396(8) Uani 1 1 d . .
H21A H 0.2485 0.5804 0.1427 0.048 Uiso 1 1 calc R U
H21B H 0.3310 0.5514 0.1691 0.048 Uiso 1 1 calc R U
C22 C 0.2427(2) 0.6067(2) 0.21158(12) 0.0364(8) Uani 1 1 d . .
H22A H 0.2828 0.5976 0.2366 0.044 Uiso 1 1 calc R U
H22B H 0.2439 0.6701 0.2033 0.044 Uiso 1 1 calc R U
C23 C 0.1568(2) 0.5831(2) 0.22788(11) 0.0328(7) Uani 1 1 d . .
H23 H 0.1155 0.6321 0.2251 0.039 Uiso 1 1 calc R U
C24 C 0.1394(2) 0.5239(2) 0.26183(10) 0.0305(7) Uani 1 1 d . .
H24 H 0.0881 0.5381 0.2796 0.037 Uiso 1 1 calc R U
C25 C 0.2005(2) 0.4670(2) 0.28683(11) 0.0367(8) Uani 1 1 d . .
H25A H 0.1697 0.4189 0.3023 0.044 Uiso 1 1 calc R U
H25B H 0.2278 0.5030 0.3106 0.044 Uiso 1 1 calc R U
C26 C 0.2667(2) 0.4266(2) 0.25692(12) 0.0371(8) Uani 1 1 d . .
H26A H 0.2890 0.3731 0.2719 0.044 Uiso 1 1 calc R U
H26B H 0.3130 0.4691 0.2534 0.044 Uiso 1 1 calc R U
C27 C 0.6068(2) 0.1631(2) 0.07877(15) 0.0408(9) Uani 1 1 d . .
H27 H 0.5528 0.1506 0.0631 0.049 Uiso 1 1 calc R U
C28 C 0.5989(2) 0.1737(2) 0.12565(15) 0.0435(10) Uani 1 1 d . .
H28 H 0.5409 0.1671 0.1375 0.052 Uiso 1 1 calc R U
C29 C 0.6665(3) 0.1470(3) 0.15868(18) 0.0684(15) Uani 1 1 d . .
H29A H 0.6401 0.1313 0.1880 0.082 Uiso 1 1 calc R U
H29B H 0.6939 0.0931 0.1469 0.082 Uiso 1 1 calc R U
C30 C 0.7307(2) 0.2138(3) 0.16739(12) 0.0469(10) Uani 1 1 d . .
H30A H 0.7837 0.1830 0.1739 0.056 Uiso 1 1 calc R U
H30B H 0.7150 0.2471 0.1950 0.056 Uiso 1 1 calc R U
C31 C 0.74540(18) 0.2788(2) 0.12951(10) 0.0286(7) Uani 1 1 d . .
H31 H 0.7726 0.3351 0.1393 0.034 Uiso 1 1 calc R U
C32 C 0.75808(17) 0.2578(2) 0.08486(10) 0.0258(6) Uani 1 1 d . .
H32 H 0.7922 0.3020 0.0678 0.031 Uiso 1 1 calc R U
C33 C 0.7623(2) 0.1662(2) 0.06594(14) 0.0434(9) Uani 1 1 d . .
H33A H 0.7986 0.1669 0.0388 0.052 Uiso 1 1 calc R U
H33B H 0.7887 0.1273 0.0888 0.052 Uiso 1 1 calc R U
C34 C 0.6822(2) 0.1281(3) 0.0532(2) 0.0737(16) Uani 1 1 d . .
H34A H 0.6852 0.0634 0.0579 0.088 Uiso 1 1 calc R U
H34B H 0.6735 0.1385 0.0204 0.088 Uiso 1 1 calc R U

loop_
_atom_site_aniso_label
_atom_site_aniso_U_11
_atom_site_aniso_U_22
_atom_site_aniso_U_33
_atom_site_aniso_U_23
_atom_site_aniso_U_13
_atom_site_aniso_U_12
Rh1 0.02030(11) 0.01965(11) 0.02419(12) -0.00021(9) 0.00253(8) 0.00230(9)
Rh2 0.01420(10) 0.01648(11) 0.02322(11) 0.00147(8) -0.00013(8) -0.00042(8)
Cl1 0.0251(4) 0.0387(4) 0.0468(5) -0.0014(4) 0.0057(3) 0.0109(3)
Cl2 0.0261(3) 0.0211(3) 0.0339(4) 0.0053(3) -0.0002(3) -0.0049(3)
P1 0.0162(3) 0.0222(4) 0.0247(4) 0.0004(3) 0.0006(3) 0.0020(3)
P2 0.0148(3) 0.0171(3) 0.0204(3) 0.0002(3) -0.0005(2) 0.0006(3)
O1 0.0182(9) 0.0256(10) 0.0228(10) 0.0010(8) 0.0030(7) 0.0038(8)
O2 0.0145(9) 0.0191(9) 0.0306(10) -0.0010(8) 0.0006(8) 0.0005(8)
C1 0.0169(12) 0.0173(13) 0.0227(13) 0.0031(11) 0.0017(10) -0.0002(10)
C2 0.0198(13) 0.0150(13) 0.0222(13) 0.0010(10) 0.0003(10) -0.0001(10)
C3 0.0176(12) 0.0163(13) 0.0226(13) 0.0034(10) -0.0006(10) -0.0009(10)
C4 0.0245(14) 0.0241(14) 0.0252(14) -0.0038(12) 0.0033(11) -0.0022(12)
C5 0.0261(15) 0.0286(15) 0.0244(14) -0.0053(12) -0.0020(11) -0.0033(12)
C6 0.0165(13) 0.0297(16) 0.0278(15) -0.0005(12) -0.0020(11) -0.0018(12)
C7 0.0326(17) 0.0309(16) 0.0305(16) 0.0010(13) -0.0062(13) 0.0072(14)
C8 0.054(2) 0.044(2) 0.0329(18) 0.0139(16) -0.0018(16) 0.0046(18)
C9 0.042(2) 0.043(2) 0.048(2) 0.0030(17) -0.0104(16) 0.0183(17)
C10 0.0174(14) 0.0267(15) 0.0471(19) -0.0047(14) 0.0083(13) -0.0003(12)
C11 0.0234(16) 0.0355(18) 0.059(2) -0.0034(17) -0.0016(15) -0.0052(14)
C12 0.051(2) 0.039(2) 0.0376(19) -0.0015(16) 0.0176(16) -0.0140(17)
C13 0.0217(14) 0.0234(14) 0.0246(14) 0.0021(11) -0.0019(11) -0.0031(11)
C14 0.0333(17) 0.0428(19) 0.0239(15) 0.0021(14) 0.0033(13) -0.0004(14)
C15 0.0302(16) 0.0281(16) 0.0275(15) 0.0054(12) -0.0050(12) 0.0068(13)
C16 0.0172(13) 0.0287(15) 0.0253(14) -0.0053(12) -0.0002(10) 0.0004(11)
C17 0.0297(16) 0.0325(17) 0.0407(18) -0.0168(15) 0.0004(14) -0.0010(14)
C18 0.0314(17) 0.054(2) 0.0228(15) 0.0022(15) 0.0020(12) 0.0009(16)
C19 0.0203(14) 0.0295(16) 0.0355(16) -0.0092(13) -0.0055(12) 0.0058(12)
C20 0.0213(14) 0.0235(15) 0.0391(17) -0.0032(13) 0.0070(12) -0.0002(12)
C21 0.0373(19) 0.0282(17) 0.053(2) -0.0012(16) 0.0119(16) -0.0056(15)
C22 0.047(2) 0.0230(16) 0.0386(18) -0.0020(14) 0.0084(15) -0.0077(15)
C23 0.0414(18) 0.0217(15) 0.0353(17) -0.0085(13) 0.0060(14) 0.0025(14)
C24 0.0396(18) 0.0258(16) 0.0260(15) -0.0072(12) 0.0071(13) -0.0009(13)
C25 0.046(2) 0.0391(19) 0.0250(16) -0.0025(14) -0.0027(14) -0.0032(16)
C26 0.0361(18) 0.0381(19) 0.0370(18) -0.0005(15) -0.0095(14) -0.0008(15)
C27 0.0208(15) 0.0189(15) 0.083(3) -0.0095(17) -0.0092(16) 0.0002(12)
C28 0.0218(16) 0.0264(17) 0.082(3) 0.0305(18) -0.0126(17) -0.0064(13)
C29 0.040(2) 0.063(3) 0.102(4) 0.060(3) -0.029(2) -0.016(2)
C30 0.046(2) 0.055(2) 0.039(2) 0.0236(18) -0.0192(16) -0.0207(18)
C31 0.0166(13) 0.0374(18) 0.0316(16) 0.0101(13) -0.0066(12) -0.0058(12)
C32 0.0121(12) 0.0265(15) 0.0389(17) 0.0058(13) 0.0046(11) 0.0018(11)
C33 0.0381(19) 0.0284(18) 0.064(2) -0.0042(17) 0.0188(17) 0.0043(15)
C34 0.033(2) 0.058(3) 0.130(4) -0.061(3) -0.010(2) 0.011(2)

loop_
_atom_type_symbol
_atom_type_description
_atom_type_scat_dispersion_real
_atom_type_scat_dispersion_imag
_atom_type_scat_source
C C 0.0033 0.0016 'International Tables Vol C Tables 4.2.6.8 and 6.1.1.4'
H H 0.0000 0.0000 'International Tables Vol C Tables 4.2.6.8 and 6.1.1.4'
O O 0.0106 0.0060 'International Tables Vol C Tables 4.2.6.8 and 6.1.1.4'
P P 0.1023 0.0942 'International Tables Vol C Tables 4.2.6.8 and 6.1.1.4'
Cl Cl 0.1484 0.1585 'International Tables Vol C Tables 4.2.6.8 and 6.1.1.4'
Rh Rh -1.1178 0.9187 'International Tables Vol C Tables 4.2.6.8 and 6.1.1.4'

loop_
_geom_angle_atom_site_label_1
_geom_angle_atom_site_label_2
_geom_angle_atom_site_label_3
_geom_angle
C20 Rh1 C19 38.74(12)
C20 Rh1 C24 96.46(12)
C19 Rh1 C24 81.28(12)
C20 Rh1 P1 91.88(9)
C19 Rh1 P1 94.96(8)
C24 Rh1 P1 161.04(8)
C20 Rh1 C23 80.75(12)
C19 Rh1 C23 88.48(12)
C24 Rh1 C23 35.42(11)
P1 Rh1 C23 163.54(9)
C20 Rh1 Cl1 160.05(9)
C19 Rh1 Cl1 160.63(9)
C24 Rh1 Cl1 88.15(9)
P1 Rh1 Cl1 89.79(3)
C23 Rh1 Cl1 92.26(9)
C27 Rh2 C28 38.54(16)
C27 Rh2 C31 95.46(13)
C28 Rh2 C31 81.55(12)
C27 Rh2 C32 81.01(12)
C28 Rh2 C32 90.11(12)
C31 Rh2 C32 35.53(11)
C27 Rh2 P2 94.74(9)
C28 Rh2 P2 92.37(9)
C31 Rh2 P2 154.81(9)
C32 Rh2 P2 169.67(8)
C27 Rh2 Cl2 152.97(12)
C28 Rh2 Cl2 167.47(12)
C31 Rh2 Cl2 90.39(8)
C32 Rh2 Cl2 88.81(8)
P2 Rh2 Cl2 90.90(3)
O1 P1 C10 98.21(12)
O1 P1 C7 105.88(13)
C10 P1 C7 106.37(15)
O1 P1 Rh1 113.55(8)
C10 P1 Rh1 114.53(11)
C7 P1 Rh1 116.41(11)
O2 P2 C16 105.39(12)
O2 P2 C13 106.01(12)
C16 P2 C13 105.11(14)
O2 P2 Rh2 110.54(7)
C16 P2 Rh2 113.63(9)
C13 P2 Rh2 115.38(9)
C1 O1 P1 133.75(18)
C3 O2 P2 129.58(17)
O1 C1 C6 121.6(2)
O1 C1 C2 117.2(2)
C6 C1 C2 120.9(3)
C1 C2 C3 119.2(3)
C1 C2 H2 120.4
C3 C2 H2 120.4
C4 C3 O2 117.7(2)
C4 C3 C2 120.7(3)
O2 C3 C2 121.4(2)
C3 C4 C5 119.3(3)
C3 C4 H4 120.4
C5 C4 H4 120.4
C4 C5 C6 120.5(3)
C4 C5 H5 119.7
C6 C5 H5 119.7
C1 C6 C5 119.4(3)
C1 C6 H6 120.3
C5 C6 H6 120.3
C8 C7 C9 110.2(3)
C8 C7 P1 111.2(2)
C9 C7 P1 110.8(2)
C8 C7 H7 108.2
C9 C7 H7 108.2
P1 C7 H7 108.2
C7 C8 H8A 109.5
C7 C8 H8B 109.5
H8A C8 H8B 109.5
C7 C8 H8C 109.5
H8A C8 H8C 109.5
H8B C8 H8C 109.5
C7 C9 H9A 109.5
C7 C9 H9B 109.5
H9A C9 H9B 109.5
C7 C9 H9C 109.5
H9A C9 H9C 109.5
H9B C9 H9C 109.5
C12 C10 C11 111.6(3)
C12 C10 P1 108.7(2)
C11 C10 P1 113.8(2)
C12 C10 H10 107.5
C11 C10 H10 107.5
P1 C10 H10 107.5
C10 C11 H11A 109.5
C10 C11 H11B 109.5
H11A C11 H11B 109.5
C10 C11 H11C 109.5
H11A C11 H11C 109.5
H11B C11 H11C 109.5
C10 C12 H12A 109.5
C10 C12 H12B 109.5
H12A C12 H12B 109.5
C10 C12 H12C 109.5
H12A C12 H12C 109.5
H12B C12 H12C 109.5
C14 C13 C15 112.0(2)
C14 C13 P2 108.9(2)
C15 C13 P2 117.4(2)
C14 C13 H13 105.9
C15 C13 H13 105.9
P2 C13 H13 105.9
C13 C14 H14A 109.5
C13 C14 H14B 109.5
H14A C14 H14B 109.5
C13 C14 H14C 109.5
H14A C14 H14C 109.5
H14B C14 H14C 109.5
C13 C15 H15A 109.5
C13 C15 H15B 109.5
H15A C15 H15B 109.5
C13 C15 H15C 109.5
H15A C15 H15C 109.5
H15B C15 H15C 109.5
C17 C16 C18 111.1(3)
C17 C16 P2 110.7(2)
C18 C16 P2 110.7(2)
C17 C16 H16 108.1
C18 C16 H16 108.1
P2 C16 H16 108.1
C16 C17 H17A 109.5
C16 C17 H17B 109.5
H17A C17 H17B 109.5
C16 C17 H17C 109.5
H17A C17 H17C 109.5
H17B C17 H17C 109.5
C16 C18 H18A 109.5
C16 C18 H18B 109.5
H18A C18 H18B 109.5
C16 C18 H18C 109.5
H18A C18 H18C 109.5
H18B C18 H18C 109.5
C20 C19 C26 123.8(3)
C20 C19 Rh1 70.24(17)
C26 C19 Rh1 113.4(2)
C20 C19 H19 113.9
C26 C19 H19 113.9
Rh1 C19 H19 113.9
C19 C20 C21 127.3(3)
C19 C20 Rh1 71.02(17)
C21 C20 Rh1 109.9(2)
C19 C20 H20 113.4
C21 C20 H20 113.4
Rh1 C20 H20 113.4
C20 C21 C22 113.4(3)
C20 C21 H21A 108.9
C22 C21 H21A 108.9
C20 C21 H21B 108.9
C22 C21 H21B 108.9
H21A C21 H21B 107.7
C23 C22 C21 112.4(3)
C23 C22 H22A 109.1
C21 C22 H22A 109.1
C23 C22 H22B 109.1
C21 C22 H22B 109.1
H22A C22 H22B 107.8
C24 C23 C22 125.1(3)
C24 C23 Rh1 71.22(18)
C22 C23 Rh1 110.2(2)
C24 C23 H23 114.1
C22 C23 H23 114.1
Rh1 C23 H23 114.1
C23 C24 C25 126.8(3)
C23 C24 Rh1 73.36(18)
C25 C24 Rh1 105.6(2)
C23 C24 H24 114.1
C25 C24 H24 114.1
Rh1 C24 H24 114.1
C24 C25 C26 114.1(3)
C24 C25 H25A 108.7
C26 C25 H25A 108.7
C24 C25 H25B 108.7
C26 C25 H25B 108.7
H25A C25 H25B 107.6
C25 C26 C19 112.6(3)
C25 C26 H26A 109.1
C19 C26 H26A 109.1
C25 C26 H26B 109.1
C19 C26 H26B 109.1
H26A C26 H26B 107.8
C28 C27 C34 126.9(4)
C28 C27 Rh2 71.75(19)
C34 C27 Rh2 109.7(2)
C28 C27 H27 113.5
C34 C27 H27 113.5
Rh2 C27 H27 113.5
C27 C28 C29 122.6(4)
C27 C28 Rh2 69.71(19)
C29 C28 Rh2 112.2(2)
C27 C28 H28 114.7
C29 C28 H28 114.7
Rh2 C28 H28 114.7
C30 C29 C28 115.6(3)
C30 C29 H29A 108.4
C28 C29 H29A 108.4
C30 C29 H29B 108.4
C28 C29 H29B 108.4
H29A C29 H29B 107.4
C29 C30 C31 115.5(3)
C29 C30 H30A 108.4
C31 C30 H30A 108.4
C29 C30 H30B 108.4
C31 C30 H30B 108.4
H30A C30 H30B 107.5
C32 C31 C30 125.7(3)
C32 C31 Rh2 73.23(17)
C30 C31 Rh2 106.9(2)
C32 C31 H31 114.2
C30 C31 H31 114.2
Rh2 C31 H31 114.2
C31 C32 C33 125.5(3)
C31 C32 Rh2 71.24(16)
C33 C32 Rh2 109.5(2)
C31 C32 H32 114.1
C33 C32 H32 114.1
Rh2 C32 H32 114.1
C34 C33 C32 115.0(3)
C34 C33 H33A 108.5
C32 C33 H33A 108.5
C34 C33 H33B 108.5
C32 C33 H33B 108.5
H33A C33 H33B 107.5
C33 C34 C27 116.0(3)
C33 C34 H34A 108.3
C27 C34 H34A 108.3
C33 C34 H34B 108.3
C27 C34 H34B 108.3
H34A C34 H34B 107.4

loop_
_geom_bond_atom_site_label_1
_geom_bond_atom_site_label_2
_geom_bond_distance
Rh1 C20 2.104(3)
Rh1 C19 2.114(3)
Rh1 C24 2.240(3)
Rh1 P1 2.2535(8)
Rh1 C23 2.266(3)
Rh1 Cl1 2.3469(8)
Rh2 C27 2.100(3)
Rh2 C28 2.126(3)
Rh2 C31 2.228(3)
Rh2 C32 2.253(3)
Rh2 P2 2.2576(7)
Rh2 Cl2 2.3656(7)
P1 O1 1.653(2)
P1 C10 1.831(3)
P1 C7 1.841(3)
P2 O2 1.646(2)
P2 C16 1.832(3)
P2 C13 1.832(3)
O1 C1 1.381(3)
O2 C3 1.389(3)
C1 C6 1.381(4)
C1 C2 1.384(4)
C2 C3 1.390(4)
C2 H2 0.9500
C3 C4 1.383(4)
C4 C5 1.390(4)
C4 H4 0.9500
C5 C6 1.389(4)
C5 H5 0.9500
C6 H6 0.9500
C7 C8 1.518(5)
C7 C9 1.532(4)
C7 H7 1.0000
C8 H8A 0.9800
C8 H8B 0.9800
C8 H8C 0.9800
C9 H9A 0.9800
C9 H9B 0.9800
C9 H9C 0.9800
C10 C12 1.521(5)
C10 C11 1.521(5)
C10 H10 1.0000
C11 H11A 0.9800
C11 H11B 0.9800
C11 H11C 0.9800
C12 H12A 0.9800
C12 H12B 0.9800
C12 H12C 0.9800
C13 C14 1.528(4)
C13 C15 1.528(4)
C13 H13 1.0000
C14 H14A 0.9800
C14 H14B 0.9800
C14 H14C 0.9800
C15 H15A 0.9800
C15 H15B 0.9800
C15 H15C 0.9800
C16 C17 1.525(4)
C16 C18 1.528(4)
C16 H16 1.0000
C17 H17A 0.9800
C17 H17B 0.9800
C17 H17C 0.9800
C18 H18A 0.9800
C18 H18B 0.9800
C18 H18C 0.9800
C19 C20 1.399(4)
C19 C26 1.520(4)
C19 H19 1.0000
C20 C21 1.519(4)
C20 H20 1.0000
C21 C22 1.523(5)
C21 H21A 0.9900
C21 H21B 0.9900
C22 C23 1.505(5)
C22 H22A 0.9900
C22 H22B 0.9900
C23 C24 1.371(4)
C23 H23 1.0000
C24 C25 1.499(5)
C24 H24 1.0000
C25 C26 1.511(5)
C25 H25A 0.9900
C25 H25B 0.9900
C26 H26A 0.9900
C26 H26B 0.9900
C27 C28 1.395(6)
C27 C34 1.523(5)
C27 H27 1.0000
C28 C29 1.514(5)
C28 H28 1.0000
C29 C30 1.468(5)
C29 H29A 0.9900
C29 H29B 0.9900
C30 C31 1.506(4)
C30 H30A 0.9900
C30 H30B 0.9900
C31 C32 1.367(4)
C31 H31 1.0000
C32 C33 1.496(5)
C32 H32 1.0000
C33 C34 1.459(5)
C33 H33A 0.9900
C33 H33B 0.9900
C34 H34A 0.9900
C34 H34B 0.9900

loop_
_geom_torsion_atom_site_label_1
_geom_torsion_atom_site_label_2
_geom_torsion_atom_site_label_3
_geom_torsion_atom_site_label_4
_geom_torsion
C10 P1 O1 C1 127.8(3)
C7 P1 O1 C1 18.1(3)
Rh1 P1 O1 C1 -110.8(2)
C16 P2 O2 C3 62.1(2)
C13 P2 O2 C3 -49.1(2)
Rh2 P2 O2 C3 -174.77(19)
P1 O1 C1 C6 -74.8(3)
P1 O1 C1 C2 112.1(3)
O1 C1 C2 C3 175.0(2)
C6 C1 C2 C3 1.8(4)
P2 O2 C3 C4 119.2(3)
P2 O2 C3 C2 -65.5(3)
C1 C2 C3 C4 -2.0(4)
C1 C2 C3 O2 -177.1(2)
O2 C3 C4 C5 176.2(3)
C2 C3 C4 C5 0.9(4)
C3 C4 C5 C6 0.4(5)
O1 C1 C6 C5 -173.4(3)
C2 C1 C6 C5 -0.5(4)
C4 C5 C6 C1 -0.6(5)
O1 P1 C7 C8 -77.9(3)
C10 P1 C7 C8 178.3(2)
Rh1 P1 C7 C8 49.4(3)
O1 P1 C7 C9 159.2(2)
C10 P1 C7 C9 55.5(3)
Rh1 P1 C7 C9 -73.5(3)
O1 P1 C10 C12 62.1(2)
C7 P1 C10 C12 171.4(2)
Rh1 P1 C10 C12 -58.6(2)
O1 P1 C10 C11 -62.9(2)
C7 P1 C10 C11 46.4(3)
Rh1 P1 C10 C11 176.4(2)
O2 P2 C13 C14 -62.0(2)
C16 P2 C13 C14 -173.3(2)
Rh2 P2 C13 C14 60.7(2)
O2 P2 C13 C15 66.6(2)
C16 P2 C13 C15 -44.7(3)
Rh2 P2 C13 C15 -170.69(19)
O2 P2 C16 C17 -173.1(2)
C13 P2 C16 C17 -61.3(2)
Rh2 P2 C16 C17 65.7(2)
O2 P2 C16 C18 63.2(2)
C13 P2 C16 C18 175.0(2)
Rh2 P2 C16 C18 -58.0(2)
C26 C19 C20 C21 -4.5(5)
Rh1 C19 C20 C21 101.0(3)
C26 C19 C20 Rh1 -105.5(3)
C19 C20 C21 C22 -40.1(5)
Rh1 C20 C21 C22 40.8(4)
C20 C21 C22 C23 -35.8(4)
C21 C22 C23 C24 94.4(4)
C21 C22 C23 Rh1 13.6(4)
C22 C23 C24 C25 -4.7(5)
Rh1 C23 C24 C25 97.3(3)
C22 C23 C24 Rh1 -101.9(3)
C23 C24 C25 C26 -41.3(5)
Rh1 C24 C25 C26 39.3(3)
C24 C25 C26 C19 -35.6(4)
C20 C19 C26 C25 93.2(4)
Rh1 C19 C26 C25 12.0(4)
C34 C27 C28 C29 -2.7(6)
Rh2 C27 C28 C29 -104.0(3)
C34 C27 C28 Rh2 101.3(4)
C27 C28 C29 C30 86.6(6)
Rh2 C28 C29 C30 7.1(6)
C28 C29 C30 C31 -27.0(6)
C29 C30 C31 C32 -49.6(5)
C29 C30 C31 Rh2 31.6(5)
C30 C31 C32 C33 -2.0(5)
Rh2 C31 C32 C33 -101.1(3)
C30 C31 C32 Rh2 99.0(3)
C31 C32 C33 C34 87.0(5)
Rh2 C32 C33 C34 6.6(5)
C32 C33 C34 C27 -26.7(6)
C28 C27 C34 C33 -47.8(6)
Rh2 C27 C34 C33 33.8(6)
